data_1559810
loop_
_publ_author_name
'Shi, Zhen-Zhen'
'Liu, Xiang-Hong'
'Li, Xiao-Nian'
'Ji, Nai-Yun'

_publ_section_title
;
 Antifungal and Antimicroalgal Trichothecene Sesquiterpenes from the
 Marine Algicolous Fungus <i>Trichoderma brevicompactum</i> A-DL-9-2.
;
_journal_issue 52
_journal_name_full 'Journal of agricultural and food chemistry'
_journal_page_first 15440
_journal_page_last 15448
_journal_paper_doi 10.1021/acs.jafc.0c05586
_journal_volume 68
_journal_year 2020
_chemical_absolute_configuration ad
_chemical_formula_moiety 'C15 H22 O2, H2 O'
_chemical_formula_sum 'C15 H24 O3'
_chemical_formula_weight 252.34
_space_group_crystal_system orthorhombic
_space_group_IT_number 19
_space_group_name_Hall 'P 2ac 2ab'
_space_group_name_H-M_alt 'P 21 21 21'
_atom_sites_solution_hydrogens mixed
_cell_angle_alpha 90
_cell_angle_beta 90
_cell_angle_gamma 90
_cell_formula_units_Z 4
_cell_length_a 6.3065(3)
_cell_length_b 7.0893(3)
_cell_length_c 32.1064(14)
_cell_measurement_reflns_used 9955
_cell_measurement_temperature 100.(2)
_cell_measurement_theta_max 72.3837
_cell_measurement_theta_min 5.5115
_cell_volume 1435.43(11)
_computing_cell_refinement 'SAINT V8.38A (Bruker AXS Inc., 2017)'
_computing_data_collection 'Bruker Instrument Service vV6.2.9'
_computing_data_reduction 'SAINT V8.38A (Bruker AXS Inc., 2017)'
_computing_structure_refinement 'SHELXL-2017/1 (Sheldrick, 2017)'
_computing_structure_solution 'SHELXT 2014/5 (Sheldrick, 2014)'
_diffrn_ambient_temperature 100.(2)
_diffrn_detector_area_resol_mean 7.3910
_diffrn_measured_fraction_theta_full 0.996
_diffrn_measured_fraction_theta_max 0.996
_diffrn_measurement_device_type 'Bruker D8 QUEST PHOTON II'
_diffrn_radiation_monochromator 'Helixos MX multilayer Optic'
_diffrn_radiation_type 'Cu K\a'
_diffrn_radiation_wavelength 1.54178
_diffrn_reflns_av_R_equivalents 0.0361
_diffrn_reflns_av_unetI/netI 0.0187
_diffrn_reflns_limit_h_max 5
_diffrn_reflns_limit_h_min -7
_diffrn_reflns_limit_k_max 8
_diffrn_reflns_limit_k_min -8
_diffrn_reflns_limit_l_max 36
_diffrn_reflns_limit_l_min -39
_diffrn_reflns_number 21621
_diffrn_reflns_theta_full 72.46
_diffrn_reflns_theta_max 72.46
_diffrn_reflns_theta_min 5.51
_diffrn_source 'Ius Diamond'
_diffrn_source_type Microfocus
_exptl_absorpt_coefficient_mu 0.634
_exptl_absorpt_correction_T_max 0.94
_exptl_absorpt_correction_T_min 0.82
_exptl_absorpt_correction_type multi-scan
_exptl_absorpt_process_details
;
SADABS-2016/2 - Bruker AXS area detector scaling and absorption correction
;
_exptl_crystal_colour 'clear light colourless'
_exptl_crystal_density_diffrn 1.168
_exptl_crystal_density_method 'not measured'
_exptl_crystal_description block
_exptl_crystal_F_000 552
_exptl_crystal_size_max 0.320
_exptl_crystal_size_mid 0.170
_exptl_crystal_size_min 0.100
_refine_diff_density_max 0.227
_refine_diff_density_min -0.157
_refine_ls_abs_structure_details
;

Flack x determined using 1136 quotients [(I+)-(I-)]/[(I+)+(I-)]
(Parsons, Flack and Wagner, Acta Cryst. B69 (2013) 249-259).
;
_refine_ls_abs_structure_Flack 0.07(3)
_refine_ls_extinction_method none
_refine_ls_goodness_of_fit_ref 1.064
_refine_ls_hydrogen_treatment mixed
_refine_ls_matrix_type full
_refine_ls_number_parameters 171
_refine_ls_number_reflns 2830
_refine_ls_number_restraints 0
_refine_ls_restrained_S_all 1.064
_refine_ls_R_factor_all 0.0280
_refine_ls_R_factor_gt 0.0278
_refine_ls_shift/su_max 0.001
_refine_ls_shift/su_mean 0.000
_refine_ls_structure_factor_coef Fsqd
_refine_ls_weighting_details 'w=1/[\s^2^(Fo^2^)+(0.0423P)^2^+0.2916P] where P=(Fo^2^+2Fc^2^)/3'
_refine_ls_weighting_scheme calc
_refine_ls_wR_factor_gt 0.0763
_refine_ls_wR_factor_ref 0.0764
_reflns_number_gt 2810
_reflns_number_total 2830
_reflns_threshold_expression 'I > 2\s(I)'
_cod_data_source_file jf0c05586_si_004.cif
_cod_data_source_block jny_57
_cod_depositor_comments
;
The following automatic conversions were performed:

data item '_exptl_absorpt_correction_type' value 'Multi-Scan' was
changed to 'multi-scan' in accordance with the
/home/data/users/saulius/crontab/automatic-downloads/rss-feeds/ACS/lib/dictionaries/cif_core.dic
dictionary named 'cif_core.dic' version 2.4.2 last updated on
2011-04-26.

Automatic conversion script
Id: cif_fix_values 7556 2019-12-06 15:28:31Z antanas 

 Adding full bibliography for 1559808--1559810.cif.
;
_cod_database_code 1559810

loop_
_space_group_symop_operation_xyz
'x, y, z'
'x+1/2, -y+1/2, -z'
'-x, y+1/2, -z+1/2'
'-x+1/2, -y, z+1/2'

loop_
_atom_site_type_symbol
_atom_site_label
_atom_site_fract_x
_atom_site_fract_y
_atom_site_fract_z
_atom_site_U_iso_or_equiv
_atom_site_adp_type
_atom_site_calc_flag
_atom_site_refinement_flags_adp
_atom_site_refinement_flags_occupancy
_atom_site_refinement_flags_posn
_atom_site_occupancy
_atom_site_disorder_assembly
_atom_site_disorder_group
O O3 1.05329(18) 0.55119(16) 0.22269(4) 0.0235(3) Uani d . . . 1 . .
H H22 1.155401 0.481973 0.220885 0.035 Uiso d U . R 1 . .
H H21 1.106802 0.660773 0.225285 0.035 Uiso d U . R 1 . .
O O1 0.74588(17) 0.40101(15) 0.26666(3) 0.0172(2) Uani d . . . 1 . .
H H1A 0.840(3) 0.462(2) 0.2524(5) 0.026 Uiso calc U . R 1 . .
O O2 0.60402(17) 0.80834(15) 0.27886(3) 0.0183(2) Uani d . . . 1 . .
H H2A 0.507(3) 0.849(2) 0.2644(6) 0.027 Uiso calc U . R 1 . .
C C1 0.6375(3) 0.7972(2) 0.36962(4) 0.0198(3) Uani d . . . 1 . .
H H1 0.668187 0.913132 0.354142 0.03 Uiso calc U . R 1 . .
H H17 0.766661 0.72095 0.371738 0.03 Uiso calc U . R 1 . .
H H16 0.587258 0.829373 0.397614 0.03 Uiso calc U . R 1 . .
C C2 0.4656(2) 0.6844(2) 0.34668(4) 0.0153(3) Uani d . . . 1 . .
C C3 0.4485(2) 0.4746(2) 0.36400(4) 0.0155(3) Uani d . . . 1 . .
C C4 0.4831(2) 0.4699(2) 0.41138(4) 0.0177(3) Uani d . . . 1 . .
C C5 0.3200(3) 0.5246(2) 0.43836(5) 0.0230(3) Uani d . . . 1 . .
H H8 0.185532 0.556983 0.427113 0.028 Uiso calc U . R 1 . .
C C6 0.3502(3) 0.5327(3) 0.48129(5) 0.0273(4) Uani d . . . 1 . .
H H7 0.236472 0.571881 0.498662 0.033 Uiso calc U . R 1 . .
C C7 0.5428(3) 0.4846(2) 0.49919(5) 0.0262(4) Uani d . . . 1 . .
C C8 0.5760(4) 0.4891(3) 0.54585(5) 0.0371(5) Uani d . . . 1 . .
H H4 0.580877 0.359822 0.556604 0.056 Uiso calc U . R 1 . .
H H3 0.458595 0.557319 0.55902 0.056 Uiso calc U . R 1 . .
H H2 0.709889 0.553161 0.55215 0.056 Uiso calc U . R 1 . .
C C9 0.7051(2) 0.4994(2) 0.30499(4) 0.0150(3) Uani d . . . 1 . .
H H20 0.838715 0.559143 0.315311 0.018 Uiso calc U . R 1 . .
C C10 0.6184(3) 0.3638(2) 0.33793(4) 0.0181(3) Uani d . . . 1 . .
H H18 0.734452 0.31955 0.356258 0.022 Uiso calc U . R 1 . .
H H19 0.552763 0.252713 0.324414 0.022 Uiso calc U . R 1 . .
C C11 0.7050(3) 0.4293(2) 0.47272(5) 0.0277(4) Uani d . . . 1 . .
H H5 0.838639 0.395354 0.484124 0.033 Uiso calc U . R 1 . .
C C12 0.6758(3) 0.4224(2) 0.42976(5) 0.0236(3) Uani d . . . 1 . .
H H6 0.790509 0.38435 0.412527 0.028 Uiso calc U . R 1 . .
C C13 0.2309(3) 0.3862(2) 0.35386(5) 0.0207(3) Uani d . . . 1 . .
H H10 0.22782 0.25544 0.363753 0.031 Uiso calc U . R 1 . .
H H9 0.207936 0.388482 0.323675 0.031 Uiso calc U . R 1 . .
H H11 0.118833 0.45851 0.36771 0.031 Uiso calc U . R 1 . .
C C14 0.2607(3) 0.7981(2) 0.34745(5) 0.0199(3) Uani d . . . 1 . .
H H13 0.208923 0.807267 0.376161 0.03 Uiso calc U . R 1 . .
H H12 0.153879 0.735134 0.330183 0.03 Uiso calc U . R 1 . .
H H14 0.287491 0.924893 0.336515 0.03 Uiso calc U . R 1 . .
C C15 0.5333(2) 0.6465(2) 0.30127(4) 0.0145(3) Uani d . . . 1 . .
H H15 0.410505 0.590007 0.286036 0.017 Uiso calc U . R 1 . .

loop_
_atom_site_aniso_label
_atom_site_aniso_U_11
_atom_site_aniso_U_22
_atom_site_aniso_U_33
_atom_site_aniso_U_12
_atom_site_aniso_U_13
_atom_site_aniso_U_23
O3 0.0200(5) 0.0181(5) 0.0324(6) -0.0010(4) 0.0056(5) -0.0027(4)
O1 0.0195(5) 0.0175(5) 0.0145(5) -0.0006(4) 0.0033(4) -0.0024(4)
O2 0.0188(5) 0.0179(5) 0.0181(5) 0.0000(4) -0.0004(4) 0.0061(4)
C1 0.0247(8) 0.0185(7) 0.0164(7) -0.0024(7) -0.0017(6) -0.0012(6)
C2 0.0173(7) 0.0151(7) 0.0135(6) 0.0003(6) -0.0002(5) 0.0010(5)
C3 0.0170(7) 0.0156(7) 0.0139(6) 0.0008(6) 0.0006(5) 0.0005(5)
C4 0.0228(7) 0.0159(7) 0.0144(6) -0.0023(6) 0.0001(5) 0.0020(5)
C5 0.0243(7) 0.0255(8) 0.0192(7) 0.0015(7) 0.0009(6) 0.0011(6)
C6 0.0340(9) 0.0291(8) 0.0188(7) 0.0000(8) 0.0061(7) -0.0018(6)
C7 0.0415(10) 0.0214(8) 0.0158(7) -0.0069(7) -0.0022(7) 0.0012(6)
C8 0.0576(12) 0.0370(10) 0.0166(7) -0.0106(10) -0.0037(8) -0.0005(7)
C9 0.0161(7) 0.0159(7) 0.0131(6) 0.0002(6) -0.0011(5) -0.0022(5)
C10 0.0231(7) 0.0161(7) 0.0150(6) 0.0031(6) 0.0013(6) 0.0009(5)
C11 0.0316(9) 0.0301(9) 0.0213(7) -0.0012(7) -0.0074(7) 0.0043(7)
C12 0.0238(8) 0.0283(9) 0.0187(7) 0.0012(7) -0.0004(6) 0.0026(6)
C13 0.0226(8) 0.0209(7) 0.0184(7) -0.0040(6) -0.0016(6) 0.0014(6)
C14 0.0222(7) 0.0190(7) 0.0186(7) 0.0043(6) 0.0022(6) 0.0005(6)
C15 0.0165(7) 0.0141(7) 0.0129(6) -0.0009(6) -0.0005(5) 0.0008(5)

loop_
_atom_type_symbol
_atom_type_description
_atom_type_scat_dispersion_real
_atom_type_scat_dispersion_imag
_atom_type_scat_source
C C 0.0181 0.0091 'International Tables Vol C Tables 4.2.6.8 and 6.1.1.4'
H H 0.0000 0.0000 'International Tables Vol C Tables 4.2.6.8 and 6.1.1.4'
O O 0.0492 0.0322 'International Tables Vol C Tables 4.2.6.8 and 6.1.1.4'

loop_
_geom_angle_atom_site_label_1
_geom_angle_atom_site_label_2
_geom_angle_atom_site_label_3
_geom_angle_site_symmetry_1
_geom_angle_site_symmetry_3
_geom_angle
_geom_angle_publ_flag
H22 O3 H21 . . 104.1 ?
C9 O1 H1A . . 109.5 ?
C15 O2 H2A . . 109.5 ?
C2 C1 H1 . . 109.5 ?
C2 C1 H17 . . 109.5 ?
H1 C1 H17 . . 109.5 ?
C2 C1 H16 . . 109.5 ?
H1 C1 H16 . . 109.5 ?
H17 C1 H16 . . 109.5 ?
C14 C2 C1 . . 108.41(12) ?
C14 C2 C15 . . 110.02(12) ?
C1 C2 C15 . . 110.40(12) ?
C14 C2 C3 . . 115.55(12) ?
C1 C2 C3 . . 111.53(11) ?
C15 C2 C3 . . 100.72(11) ?
C4 C3 C13 . . 109.03(12) ?
C4 C3 C10 . . 114.84(12) ?
C13 C3 C10 . . 106.94(12) ?
C4 C3 C2 . . 110.86(11) ?
C13 C3 C2 . . 111.47(12) ?
C10 C3 C2 . . 103.59(11) ?
C12 C4 C5 . . 116.50(14) ?
C12 C4 C3 . . 123.26(13) ?
C5 C4 C3 . . 120.16(14) ?
C6 C5 C4 . . 121.58(15) ?
C6 C5 H8 . . 119.2 ?
C4 C5 H8 . . 119.2 ?
C7 C6 C5 . . 121.32(15) ?
C7 C6 H7 . . 119.3 ?
C5 C6 H7 . . 119.3 ?
C11 C7 C6 . . 117.50(14) ?
C11 C7 C8 . . 120.73(17) ?
C6 C7 C8 . . 121.76(17) ?
C7 C8 H4 . . 109.5 ?
C7 C8 H3 . . 109.5 ?
H4 C8 H3 . . 109.5 ?
C7 C8 H2 . . 109.5 ?
H4 C8 H2 . . 109.5 ?
H3 C8 H2 . . 109.5 ?
O1 C9 C15 . . 113.35(11) ?
O1 C9 C10 . . 110.55(12) ?
C15 C9 C10 . . 103.46(11) ?
O1 C9 H20 . . 109.8 ?
C15 C9 H20 . . 109.8 ?
C10 C9 H20 . . 109.8 ?
C9 C10 C3 . . 107.34(12) ?
C9 C10 H18 . . 110.2 ?
C3 C10 H18 . . 110.2 ?
C9 C10 H19 . . 110.2 ?
C3 C10 H19 . . 110.2 ?
H18 C10 H19 . . 108.5 ?
C7 C11 C12 . . 121.31(16) ?
C7 C11 H5 . . 119.3 ?
C12 C11 H5 . . 119.3 ?
C11 C12 C4 . . 121.79(15) ?
C11 C12 H6 . . 119.1 ?
C4 C12 H6 . . 119.1 ?
C3 C13 H10 . . 109.5 ?
C3 C13 H9 . . 109.5 ?
H10 C13 H9 . . 109.5 ?
C3 C13 H11 . . 109.5 ?
H10 C13 H11 . . 109.5 ?
H9 C13 H11 . . 109.5 ?
C2 C14 H13 . . 109.5 ?
C2 C14 H12 . . 109.5 ?
H13 C14 H12 . . 109.5 ?
C2 C14 H14 . . 109.5 ?
H13 C14 H14 . . 109.5 ?
H12 C14 H14 . . 109.5 ?
O2 C15 C9 . . 111.84(12) ?
O2 C15 C2 . . 115.05(11) ?
C9 C15 C2 . . 104.15(11) ?
O2 C15 H15 . . 108.5 ?
C9 C15 H15 . . 108.5 ?
C2 C15 H15 . . 108.5 ?

loop_
_geom_bond_atom_site_label_1
_geom_bond_atom_site_label_2
_geom_bond_site_symmetry_2
_geom_bond_distance
_geom_bond_publ_flag
O3 H22 . 0.8117 ?
O3 H21 . 0.8511 ?
O1 C9 . 1.4376(16) ?
O1 H1A . 0.87(2) ?
O2 C15 . 1.4256(17) ?
O2 H2A . 0.82(2) ?
C1 C2 . 1.535(2) ?
C1 H1 . 0.98 ?
C1 H17 . 0.98 ?
C1 H16 . 0.98 ?
C2 C14 . 1.523(2) ?
C2 C15 . 1.5427(18) ?
C2 C3 . 1.592(2) ?
C3 C4 . 1.5373(19) ?
C3 C13 . 1.543(2) ?
C3 C10 . 1.570(2) ?
C4 C12 . 1.392(2) ?
C4 C5 . 1.399(2) ?
C5 C6 . 1.393(2) ?
C5 H8 . 0.95 ?
C6 C7 . 1.386(3) ?
C6 H7 . 0.95 ?
C7 C11 . 1.386(3) ?
C7 C8 . 1.513(2) ?
C8 H4 . 0.98 ?
C8 H3 . 0.98 ?
C8 H2 . 0.98 ?
C9 C15 . 1.508(2) ?
C9 C10 . 1.5298(19) ?
C9 H20 . 1.0 ?
C10 H18 . 0.99 ?
C10 H19 . 0.99 ?
C11 C12 . 1.392(2) ?
C11 H5 . 0.95 ?
C12 H6 . 0.95 ?
C13 H10 . 0.98 ?
C13 H9 . 0.98 ?
C13 H11 . 0.98 ?
C14 H13 . 0.98 ?
C14 H12 . 0.98 ?
C14 H14 . 0.98 ?
C15 H15 . 1.0 ?

loop_
_geom_hbond_atom_site_label_D
_geom_hbond_atom_site_label_H
_geom_hbond_atom_site_label_A
_geom_hbond_site_symmetry_A
_geom_hbond_distance_DH
_geom_hbond_distance_HA
_geom_hbond_distance_DA
_geom_hbond_angle_DHA
_geom_hbond_publ_flag
O3 H22 O2 3_745 0.81 1.95 2.7636(15) 175.3 ?
O3 H21 O1 3_755 0.85 1.96 2.8056(15) 174.5 ?
O1 H1A O3 . 0.87 1.77 2.6239(15) 170.8 ?
O2 H2A O1 3_655 0.82 1.92 2.7272(15) 169.5 ?

loop_
_geom_torsion_atom_site_label_1
_geom_torsion_atom_site_label_2
_geom_torsion_atom_site_label_3
_geom_torsion_atom_site_label_4
_geom_torsion_site_symmetry_1
_geom_torsion_site_symmetry_2
_geom_torsion_site_symmetry_3
_geom_torsion_site_symmetry_4
_geom_torsion
_geom_torsion_publ_flag
C14 C2 C3 C4 . . . . -87.41(15) ?
C1 C2 C3 C4 . . . . 36.98(16) ?
C15 C2 C3 C4 . . . . 154.12(12) ?
C14 C2 C3 C13 . . . . 34.24(16) ?
C1 C2 C3 C13 . . . . 158.63(12) ?
C15 C2 C3 C13 . . . . -84.23(13) ?
C14 C2 C3 C10 . . . . 148.90(12) ?
C1 C2 C3 C10 . . . . -86.71(13) ?
C15 C2 C3 C10 . . . . 30.43(14) ?
C13 C3 C4 C12 . . . . 138.13(16) ?
C10 C3 C4 C12 . . . . 18.2(2) ?
C2 C3 C4 C12 . . . . -98.80(17) ?
C13 C3 C4 C5 . . . . -45.36(18) ?
C10 C3 C4 C5 . . . . -165.31(14) ?
C2 C3 C4 C5 . . . . 77.71(17) ?
C12 C4 C5 C6 . . . . 0.6(2) ?
C3 C4 C5 C6 . . . . -176.15(15) ?
C4 C5 C6 C7 . . . . -0.8(3) ?
C5 C6 C7 C11 . . . . 0.4(3) ?
C5 C6 C7 C8 . . . . -178.76(17) ?
O1 C9 C10 C3 . . . . -143.28(12) ?
C15 C9 C10 C3 . . . . -21.61(15) ?
C4 C3 C10 C9 . . . . -127.04(13) ?
C13 C3 C10 C9 . . . . 111.85(13) ?
C2 C3 C10 C9 . . . . -6.00(15) ?
C6 C7 C11 C12 . . . . 0.1(3) ?
C8 C7 C11 C12 . . . . 179.27(16) ?
C7 C11 C12 C4 . . . . -0.2(3) ?
C5 C4 C12 C11 . . . . -0.1(2) ?
C3 C4 C12 C11 . . . . 176.53(15) ?
O1 C9 C15 O2 . . . . -73.28(15) ?
C10 C9 C15 O2 . . . . 166.95(11) ?
O1 C9 C15 C2 . . . . 161.87(11) ?
C10 C9 C15 C2 . . . . 42.10(14) ?
C14 C2 C15 O2 . . . . 69.57(16) ?
C1 C2 C15 O2 . . . . -50.04(16) ?
C3 C2 C15 O2 . . . . -168.01(12) ?
C14 C2 C15 C9 . . . . -167.66(12) ?
C1 C2 C15 C9 . . . . 72.73(14) ?
C3 C2 C15 C9 . . . . -45.24(13) ?
